data_2206610
loop_
_publ_author_name
'Ma, Zi-Chuan'
'Xian, Hong-Shi'

_publ_section_title
;
 2,3-Bis[(pyrimidin-2-ylsulfanyl)methyl]quinoxaline
;
_journal_coeditor_code YA6252
_journal_issue 8
_journal_name_full 'Acta Crystallographica Section E'
_journal_page_first o2746
_journal_page_last o2747
_journal_paper_doi 10.1107/S1600536805023779
_journal_volume 61
_journal_year 2005
_chemical_formula_iupac 'C18 H14 N6 S2'
_chemical_formula_moiety 'C18 H14 N6 S2'
_chemical_formula_sum 'C18 H14 N6 S2'
_chemical_formula_weight 378.47
_chemical_name_systematic
;
2,3-bis[(pyrimidin-2-ylsulfanyl)methyl]quinoxaline
;
_space_group_IT_number 56
_symmetry_cell_setting orthorhombic
_symmetry_space_group_name_Hall '-P 2ab 2ac'
_symmetry_space_group_name_H-M 'P c c n'
_atom_sites_solution_hydrogens geom
_atom_sites_solution_primary direct
_atom_sites_solution_secondary difmap
_audit_creation_method SHELXL-97
_cell_angle_alpha 90.00
_cell_angle_beta 90.00
_cell_angle_gamma 90.00
_cell_formula_units_Z 8
_cell_length_a 22.485(5)
_cell_length_b 12.361(3)
_cell_length_c 12.560(3)
_cell_measurement_reflns_used 4783
_cell_measurement_temperature 293(2)
_cell_measurement_theta_max 25.6
_cell_measurement_theta_min 2.5
_cell_volume 3490.9(14)
_computing_cell_refinement SMART
_computing_data_collection 'SMART (Bruker, 1998)'
_computing_data_reduction 'SHELXTL (Bruker, 1998)'
_computing_molecular_graphics SHELXTL
_computing_publication_material SHELXTL
_computing_structure_refinement 'SHELXL97 (Sheldrick, 1997)'
_computing_structure_solution 'SHELXS97 (Sheldrick, 1997)'
_diffrn_ambient_temperature 293(2)
_diffrn_measured_fraction_theta_full 0.986
_diffrn_measured_fraction_theta_max 0.986
_diffrn_measurement_device_type 'Bruker SMART 1000 CCD area-detector'
_diffrn_measurement_method '\f and \w'
_diffrn_radiation_monochromator graphite
_diffrn_radiation_source 'fine-focus sealed tube'
_diffrn_radiation_type MoK\a
_diffrn_radiation_wavelength 0.71073
_diffrn_reflns_av_R_equivalents 0.027
_diffrn_reflns_av_sigmaI/netI 0.025
_diffrn_reflns_limit_h_max 29
_diffrn_reflns_limit_h_min -29
_diffrn_reflns_limit_k_max 16
_diffrn_reflns_limit_k_min -15
_diffrn_reflns_limit_l_max 14
_diffrn_reflns_limit_l_min -16
_diffrn_reflns_number 21857
_diffrn_reflns_theta_full 27.9
_diffrn_reflns_theta_max 27.9
_diffrn_reflns_theta_min 1.9
_diffrn_standards_decay_% 0
_diffrn_standards_interval_count 0
_diffrn_standards_interval_time 0
_diffrn_standards_number 0
_exptl_absorpt_coefficient_mu 0.32
_exptl_absorpt_correction_T_max 0.939
_exptl_absorpt_correction_T_min 0.933
_exptl_absorpt_correction_type multi-scan
_exptl_absorpt_process_details '(SADABS; Bruker, 1998)'
_exptl_crystal_colour colorless
_exptl_crystal_density_diffrn 1.440
_exptl_crystal_density_method 'not measured'
_exptl_crystal_description Block
_exptl_crystal_F_000 1568
_exptl_crystal_size_max 0.22
_exptl_crystal_size_mid 0.20
_exptl_crystal_size_min 0.20
_refine_diff_density_max 0.24
_refine_diff_density_min -0.27
_refine_ls_extinction_method none
_refine_ls_goodness_of_fit_ref 1.04
_refine_ls_hydrogen_treatment constr
_refine_ls_matrix_type full
_refine_ls_number_parameters 235
_refine_ls_number_reflns 4126
_refine_ls_number_restraints 0
_refine_ls_restrained_S_all 1.04
_refine_ls_R_factor_all 0.052
_refine_ls_R_factor_gt 0.035
_refine_ls_shift/su_max 0.004
_refine_ls_shift/su_mean 0.000
_refine_ls_structure_factor_coef Fsqd
_refine_ls_weighting_details 'calc w = 1/[\s^2^(Fo^2^)+(0.0485P)^2^+0.5889P] where P = (Fo^2^+2Fc^2^)/3'
_refine_ls_weighting_scheme calc
_refine_ls_wR_factor_gt 0.089
_refine_ls_wR_factor_ref 0.096
_reflns_number_gt 3069
_reflns_number_total 4126
_reflns_threshold_expression I>2\s(I)
_cod_data_source_file ya6252.cif
_cod_data_source_block I
_cod_depositor_comments
;
The following automatic conversions were performed:
'_symmetry_cell_setting' value 'Orthorhombic' changed to 'orthorhombic'
according to '/home/saulius/struct/CIF-dictionaries/cif_core.dic'
dictionary named 'cif_core.dic' version 2.4.1 from
2010-06-29.

'_geom_bond_publ_flag' value 'Yes' changed to 'yes' according
to '/home/saulius/struct/CIF-dictionaries/cif_core.dic' dictionary named
'cif_core.dic' version 2.4.1 from 2010-06-29 (4
times).

'_geom_angle_publ_flag' value 'Yes' changed to 'yes' according to
'/home/saulius/struct/CIF-dictionaries/cif_core.dic' dictionary named
'cif_core.dic' version 2.4.1 from 2010-06-29 (2 times).

Automatic conversion script
Id: cif_fix_enum 1527 2010-12-29 10:47:43Z saulius 

The following automatic conversions were performed:

'_symmetry_cell_setting' value 'Orthorhombic' changed to
'orthorhombic' according to
/home/saulius/struct/CIF-dictionaries/cif_core.dic dictionary named
'cif_core.dic' version 2.4.1 from 2010-06-29.

'_geom_bond_publ_flag'
value 'Yes' changed to 'yes' according to
/home/saulius/struct/CIF-dictionaries/cif_core.dic dictionary named
'cif_core.dic' version 2.4.1 from 2010-06-29 (4
times).

'_geom_angle_publ_flag' value 'Yes' changed to 'yes'
according to /home/saulius/struct/CIF-dictionaries/cif_core.dic
dictionary named 'cif_core.dic' version 2.4.1 from 2010-06-29 (2
times).

Automatic conversion script
Id: cif_fix_values 1715 2011-07-08 13:25:40Z adriana 
;
_cod_original_cell_volume 3490.9(13)
_cod_database_code 2206610
_cod_database_fobs_code 2206610

loop_
_symmetry_equiv_pos_as_xyz
'x, y, z'
'-x+1/2, -y+1/2, z'
'-x, y+1/2, -z+1/2'
'x+1/2, -y, -z+1/2'
'-x, -y, -z'
'x-1/2, y-1/2, -z'
'x, -y-1/2, z-1/2'
'-x-1/2, y, z-1/2'

loop_
_atom_site_label
_atom_site_fract_x
_atom_site_fract_y
_atom_site_fract_z
_atom_site_U_iso_or_equiv
_atom_site_adp_type
_atom_site_calc_flag
_atom_site_refinement_flags
_atom_site_occupancy
_atom_site_type_symbol
S1 0.612609(8) -0.080394(13) -0.256292(12) 0.04873(4) Uani d . 1 S
S2 0.565136(7) 0.096057(14) 0.191282(11) 0.04578(4) Uani d . 1 S
N1 0.63995(2) -0.18181(4) -0.07659(4) 0.04599(14) Uani d . 1 N
N2 0.65941(3) -0.27153(5) -0.24066(5) 0.06522(19) Uani d . 1 N
N3 0.69335(2) 0.08019(4) -0.13370(4) 0.03752(12) Uani d . 1 N
N4 0.69035(2) 0.06352(4) 0.08821(4) 0.03748(12) Uani d . 1 N
N5 0.52223(2) 0.18037(4) 0.01111(4) 0.04305(13) Uani d . 1 N
N6 0.51128(2) 0.28060(4) 0.17222(4) 0.05007(15) Uani d . 1 N
C1 0.66457(3) -0.26523(6) -0.02506(6) 0.0585(2) Uani d . 1 C
H1A 0.6664 -0.2634 0.0489 0.070 Uiso calc R 1 H
C2 0.68713(4) -0.35282(6) -0.07703(7) 0.0757(3) Uani d . 1 C
H2A 0.7044 -0.4101 -0.0403 0.091 Uiso calc R 1 H
C3 0.68315(4) -0.35277(6) -0.18593(7) 0.0765(3) Uani d . 1 C
H3A 0.6977 -0.4122 -0.2231 0.092 Uiso calc R 1 H
C4 0.63976(3) -0.18897(5) -0.18177(5) 0.04302(16) Uani d . 1 C
C5 0.59366(3) 0.01581(5) -0.15362(5) 0.04304(16) Uani d . 1 C
H5A 0.5777 0.0805 -0.1868 0.052 Uiso calc R 1 H
H5B 0.5626 -0.0149 -0.1093 0.052 Uiso calc R 1 H
C6 0.64551(2) 0.04731(4) -0.08376(4) 0.03484(14) Uani d . 1 C
C7 0.74216(2) 0.10546(4) -0.07436(4) 0.03490(14) Uani d . 1 C
C8 0.79506(3) 0.13769(5) -0.12524(5) 0.04394(16) Uani d . 1 C
H8A 0.7964 0.1443 -0.1990 0.053 Uiso calc R 1 H
C9 0.84414(3) 0.15913(5) -0.06589(5) 0.04777(17) Uani d . 1 C
H9A 0.8791 0.1804 -0.0995 0.057 Uiso calc R 1 H
C10 0.84283(3) 0.14964(6) 0.04482(5) 0.05076(18) Uani d . 1 C
H10A 0.8770 0.1647 0.0839 0.061 Uiso calc R 1 H
C11 0.79237(3) 0.11874(5) 0.09640(5) 0.04649(17) Uani d . 1 C
H11A 0.7920 0.1125 0.1702 0.056 Uiso calc R 1 H
C12 0.74077(2) 0.09632(4) 0.03687(4) 0.03486(14) Uani d . 1 C
C13 0.64375(2) 0.04045(4) 0.02997(4) 0.03434(14) Uani d . 1 C
C14 0.59015(3) 0.00126(5) 0.09145(5) 0.04161(15) Uani d . 1 C
H14A 0.5999 -0.0667 0.1258 0.050 Uiso calc R 1 H
H14B 0.5579 -0.0123 0.0419 0.050 Uiso calc R 1 H
C15 0.52895(2) 0.19489(5) 0.11541(5) 0.03884(14) Uani d . 1 C
C16 0.48498(3) 0.35857(6) 0.11685(6) 0.0576(2) Uani d . 1 C
H16A 0.4716 0.4196 0.1529 0.069 Uiso calc R 1 H
C17 0.47664(3) 0.35317(6) 0.00876(6) 0.0572(2) Uani d . 1 C
H17A 0.4587 0.4093 -0.0287 0.069 Uiso calc R 1 H
C18 0.49594(3) 0.26131(6) -0.04127(5) 0.05132(18) Uani d . 1 C
H18A 0.4905 0.2550 -0.1144 0.062 Uiso calc R 1 H

loop_
_atom_site_aniso_label
_atom_site_aniso_U_11
_atom_site_aniso_U_22
_atom_site_aniso_U_33
_atom_site_aniso_U_12
_atom_site_aniso_U_13
_atom_site_aniso_U_23
S1 0.06156(9) 0.04730(8) 0.03733(7) -0.00420(7) -0.01123(7) -0.00311(6)
S2 0.03942(7) 0.06442(9) 0.03351(6) -0.00177(7) 0.00118(6) 0.00452(6)
N1 0.0539(3) 0.0407(2) 0.0434(3) -0.0004(2) 0.0000(2) 0.0003(2)
N2 0.0839(4) 0.0557(3) 0.0561(3) 0.0099(3) 0.0006(3) -0.0122(3)
N3 0.0402(2) 0.0390(2) 0.0333(2) -0.0026(2) -0.00357(19) -0.00025(19)
N4 0.0329(2) 0.0446(2) 0.0350(2) -0.00230(19) -0.00072(18) 0.00038(19)
N5 0.0452(2) 0.0488(3) 0.0351(2) -0.0047(2) -0.0006(2) -0.0013(2)
N6 0.0484(3) 0.0568(3) 0.0450(3) -0.0056(2) 0.0068(2) -0.0089(2)
C1 0.0768(4) 0.0490(3) 0.0498(3) 0.0045(3) -0.0034(3) 0.0057(3)
C2 0.0982(5) 0.0532(4) 0.0758(5) 0.0238(4) -0.0098(4) 0.0031(4)
C3 0.0995(6) 0.0542(4) 0.0759(5) 0.0230(4) 0.0012(5) -0.0129(4)
C4 0.0428(3) 0.0403(3) 0.0459(3) -0.0040(2) -0.0011(3) -0.0051(3)
C5 0.0415(3) 0.0428(3) 0.0448(3) -0.0013(2) -0.0097(2) -0.0029(3)
C6 0.0358(3) 0.0307(2) 0.0380(3) -0.0003(2) -0.0047(2) -0.0013(2)
C7 0.0352(3) 0.0320(2) 0.0375(3) -0.0012(2) -0.0007(2) -0.0009(2)
C8 0.0432(3) 0.0469(3) 0.0417(3) -0.0050(3) 0.0060(3) 0.0000(3)
C9 0.0375(3) 0.0509(3) 0.0548(3) -0.0076(3) 0.0074(3) -0.0027(3)
C10 0.0332(3) 0.0631(4) 0.0560(4) -0.0065(3) -0.0048(3) -0.0072(3)
C11 0.0365(3) 0.0628(3) 0.0401(3) -0.0030(3) -0.0049(2) -0.0049(3)
C12 0.0309(2) 0.0368(2) 0.0368(3) 0.0001(2) -0.0010(2) -0.0021(2)
C13 0.0323(2) 0.0319(2) 0.0388(3) 0.0004(2) -0.0030(2) 0.0007(2)
C14 0.0362(3) 0.0440(3) 0.0446(3) -0.0064(2) -0.0011(2) 0.0053(2)
C15 0.0307(2) 0.0478(3) 0.0380(3) -0.0101(2) 0.0043(2) -0.0021(2)
C16 0.0569(4) 0.0491(3) 0.0669(4) -0.0003(3) 0.0066(3) -0.0097(3)
C17 0.0613(4) 0.0466(3) 0.0637(4) -0.0013(3) -0.0046(3) 0.0074(3)
C18 0.0557(3) 0.0554(3) 0.0429(3) -0.0077(3) -0.0056(3) 0.0039(3)

loop_
_atom_type_symbol
_atom_type_description
_atom_type_scat_dispersion_real
_atom_type_scat_dispersion_imag
_atom_type_scat_source
C C 0.0033 0.0016 'International Tables Vol C Tables 4.2.6.8 and 6.1.1.4'
H H 0.0000 0.0000 'International Tables Vol C Tables 4.2.6.8 and 6.1.1.4'
N N 0.0061 0.0033 'International Tables Vol C Tables 4.2.6.8 and 6.1.1.4'
O O 0.0106 0.0060 'International Tables Vol C Tables 4.2.6.8 and 6.1.1.4'
S S 0.1246 0.1234 'International Tables Vol C Tables 4.2.6.8 and 6.1.1.4'

loop_
_geom_angle_atom_site_label_1
_geom_angle_atom_site_label_2
_geom_angle_atom_site_label_3
_geom_angle
_geom_angle_publ_flag
C4 S1 C5 101.88(3) yes
C15 S2 C14 102.69(3) yes
C4 N1 C1 115.63(6) ?
C3 N2 C4 115.07(7) ?
C6 N3 C7 118.07(5) ?
C13 N4 C12 117.73(5) ?
C15 N5 C18 115.73(5) ?
C16 N6 C15 115.34(6) ?
N1 C1 C2 122.35(7) ?
N1 C1 H1A 118.8 ?
C2 C1 H1A 118.8 ?
C1 C2 C3 116.96(8) ?
C1 C2 H2A 121.5 ?
C3 C2 H2A 121.5 ?
N2 C3 C2 122.88(7) ?
N2 C3 H3A 118.6 ?
C2 C3 H3A 118.6 ?
N1 C4 N2 127.06(6) ?
N1 C4 S1 118.98(5) ?
N2 C4 S1 113.95(5) ?
C6 C5 S1 113.74(4) ?
C6 C5 H5A 108.8 ?
S1 C5 H5A 108.8 ?
C6 C5 H5B 108.8 ?
S1 C5 H5B 108.8 ?
H5A C5 H5B 107.7 ?
N3 C6 C13 121.25(5) ?
N3 C6 C5 115.84(5) ?
C13 C6 C5 122.90(5) ?
N3 C7 C12 120.57(5) ?
N3 C7 C8 119.80(5) ?
C12 C7 C8 119.60(5) ?
C9 C8 C7 119.51(6) ?
C9 C8 H8A 120.2 ?
C7 C8 H8A 120.2 ?
C8 C9 C10 120.89(6) ?
C8 C9 H9A 119.6 ?
C10 C9 H9A 119.6 ?
C11 C10 C9 121.02(6) ?
C11 C10 H10A 119.5 ?
C9 C10 H10A 119.5 ?
C10 C11 C12 119.30(6) ?
C10 C11 H11A 120.3 ?
C12 C11 H11A 120.3 ?
N4 C12 C7 120.85(5) ?
N4 C12 C11 119.46(5) ?
C7 C12 C11 119.67(5) ?
N4 C13 C6 121.50(5) ?
N4 C13 C14 115.00(5) ?
C6 C13 C14 123.43(5) ?
C13 C14 S2 113.28(4) ?
C13 C14 H14A 108.9 ?
S2 C14 H14A 108.9 ?
C13 C14 H14B 108.9 ?
S2 C14 H14B 108.9 ?
H14A C14 H14B 107.7 ?
N5 C15 N6 126.74(5) ?
N5 C15 S2 119.65(4) ?
N6 C15 S2 113.61(5) ?
N6 C16 C17 122.94(7) ?
N6 C16 H16A 118.5 ?
C17 C16 H16A 118.5 ?
C18 C17 C16 116.84(7) ?
C18 C17 H17A 121.6 ?
C16 C17 H17A 121.6 ?
N5 C18 C17 122.40(6) ?
N5 C18 H18A 118.8 ?
C17 C18 H18A 118.8 ?

loop_
_geom_bond_atom_site_label_1
_geom_bond_atom_site_label_2
_geom_bond_distance
_geom_bond_publ_flag
S1 C4 1.7465(7) yes
S1 C5 1.8052(7) yes
S2 C14 1.8060(7) yes
S2 C15 1.7500(6) yes
N1 C4 1.3240(8) ?
N1 C1 1.3375(9) ?
N2 C3 1.3289(10) ?
N2 C4 1.3356(9) ?
N3 C6 1.3099(7) ?
N3 C7 1.3630(7) ?
N4 C13 1.3093(7) ?
N4 C12 1.3659(7) ?
N5 C15 1.3308(8) ?
N5 C18 1.3355(9) ?
N6 C16 1.3275(9) ?
N6 C15 1.3377(8) ?
C1 C2 1.3622(11) ?
C1 H1A 0.9300 ?
C2 C3 1.3707(13) ?
C2 H2A 0.9300 ?
C3 H3A 0.9300 ?
C5 C6 1.5102(8) ?
C5 H5A 0.9700 ?
C5 H5B 0.9700 ?
C6 C13 1.4316(8) ?
C7 C12 1.4019(8) ?
C7 C8 1.4078(8) ?
C8 C9 1.3578(9) ?
C8 H8A 0.9300 ?
C9 C10 1.3958(10) ?
C9 H9A 0.9300 ?
C10 C11 1.3611(9) ?
C10 H10A 0.9300 ?
C11 C12 1.4078(8) ?
C11 H11A 0.9300 ?
C13 C14 1.5110(8) ?
C14 H14A 0.9700 ?
C14 H14B 0.9700 ?
C16 C17 1.3721(11) ?
C16 H16A 0.9300 ?
C17 C18 1.3683(10) ?
C17 H17A 0.9300 ?
C18 H18A 0.9300 ?

loop_
_geom_torsion_atom_site_label_1
_geom_torsion_atom_site_label_2
_geom_torsion_atom_site_label_3
_geom_torsion_atom_site_label_4
_geom_torsion
C4 N1 C1 C2 -1.05(10)
N1 C1 C2 C3 -0.56(12)
C4 N2 C3 C2 0.28(12)
C1 C2 C3 N2 0.97(14)
C1 N1 C4 N2 2.58(10)
C1 N1 C4 S1 -176.21(5)
C3 N2 C4 N1 -2.20(11)
C3 N2 C4 S1 176.64(6)
C5 S1 C4 N1 1.38(6)
C5 S1 C4 N2 -177.56(5)
C4 S1 C5 C6 58.65(5)
C7 N3 C6 C13 1.50(7)
C7 N3 C6 C5 -177.45(5)
S1 C5 C6 N3 52.02(6)
S1 C5 C6 C13 -126.91(5)
C6 N3 C7 C12 -0.03(7)
C6 N3 C7 C8 177.91(5)
N3 C7 C8 C9 -177.72(5)
C12 C7 C8 C9 0.25(8)
C7 C8 C9 C10 -0.01(9)
C8 C9 C10 C11 -0.04(10)
C9 C10 C11 C12 -0.15(10)
C13 N4 C12 C7 0.40(8)
C13 N4 C12 C11 -178.09(5)
N3 C7 C12 N4 -0.97(8)
C8 C7 C12 N4 -178.92(5)
N3 C7 C12 C11 177.52(5)
C8 C7 C12 C11 -0.43(8)
C10 C11 C12 N4 178.90(6)
C10 C11 C12 C7 0.38(9)
C12 N4 C13 C6 1.07(8)
C12 N4 C13 C14 178.11(5)
N3 C6 C13 N4 -2.12(8)
C5 C6 C13 N4 176.75(5)
N3 C6 C13 C14 -178.90(5)
C5 C6 C13 C14 -0.03(8)
N4 C13 C14 S2 57.53(6)
C6 C13 C14 S2 -125.50(5)
C15 S2 C14 C13 75.91(5)
C18 N5 C15 N6 1.23(9)
C18 N5 C15 S2 -177.82(4)
C16 N6 C15 N5 -0.74(9)
C16 N6 C15 S2 178.36(5)
C14 S2 C15 N5 5.34(5)
C14 S2 C15 N6 -173.83(4)
C15 N6 C16 C17 -0.52(10)
N6 C16 C17 C18 1.15(11)
C15 N5 C18 C17 -0.48(9)
C16 C17 C18 N5 -0.61(10)

loop_
_cod_related_entry_id
_cod_related_entry_database
_cod_related_entry_code
1 ChemSpider 21129038
